data_7040855
loop_
_publ_author_name
'Han, D.'
'Joksch, M.'
'Klahn, M.'
'Spannenberg, A.'
'Drexler, H.-J.'
'Baumann, W.'
'Jiao, H.'
'Knitsch, R.'
'Hansen, M. R.'
'Eckert, H.'
'Beweries, T.'

_publ_section_title
;
 Iridium(iii) hydrido complexes for the catalytic dehydrogenation of
 hydrazine borane.
;
_journal_issue 44
_journal_name_full 'Dalton transactions (Cambridge, England : 2003)'
_journal_page_first 17697
_journal_page_last 17704
_journal_paper_doi 10.1039/c6dt03068h
_journal_volume 45
_journal_year 2016
_chemical_formula_sum 'C26 H49 Ir N2 O6 P2'
_chemical_formula_weight 739.81
_space_group_crystal_system trigonal
_space_group_IT_number 148
_space_group_name_Hall '-R 3'
_space_group_name_H-M_alt 'R -3 :H'
_symmetry_space_group_name_Hall '-R 3'
_symmetry_space_group_name_H-M 'R -3 :H'
_atom_sites_solution_hydrogens mixed
_audit_creation_method SHELXL-2014/7
_audit_update_record
;
2015-10-13 deposited with the CCDC.
2016-10-11 downloaded from the CCDC.
;
_cell_angle_alpha 90
_cell_angle_beta 90
_cell_angle_gamma 120
_cell_formula_units_Z 18
_cell_length_a 40.862(2)
_cell_length_b 40.862(2)
_cell_length_c 11.1596(7)
_cell_measurement_reflns_used 9466
_cell_measurement_temperature 150(2)
_cell_measurement_theta_max 25.69
_cell_measurement_theta_min 2.64
_cell_volume 16136.8(15)
_computing_cell_refinement 'SAINT (Bruker, 2013)'
_computing_data_collection 'APEX2 (Bruker, 2014)'
_computing_data_reduction SAINT
_computing_structure_refinement 'SHELXL-2014/7 (Sheldrick, 2014)'
_computing_structure_solution 'SHELXS-97 (Sheldrick, 2008)'
_diffrn_ambient_temperature 150(2)
_diffrn_detector_area_resol_mean 8.3333
_diffrn_measured_fraction_theta_full 0.997
_diffrn_measured_fraction_theta_max 0.998
_diffrn_measurement_device_type 'Bruker APEX-II CCD'
_diffrn_measurement_method '\f and \w scans'
_diffrn_radiation_type MoK\a
_diffrn_radiation_wavelength 0.71073
_diffrn_reflns_av_unetI/netI 0.0172
_diffrn_reflns_Laue_measured_fraction_full 0.997
_diffrn_reflns_Laue_measured_fraction_max 0.998
_diffrn_reflns_number 8643
_diffrn_reflns_point_group_measured_fraction_full 0.997
_diffrn_reflns_point_group_measured_fraction_max 0.998
_diffrn_reflns_theta_full 25.242
_diffrn_reflns_theta_max 27.999
_diffrn_reflns_theta_min 1.726
_diffrn_source 'fine-focus sealed tube'
_exptl_absorpt_coefficient_mu 3.847
_exptl_absorpt_correction_T_max 0.70
_exptl_absorpt_correction_T_min 0.47
_exptl_absorpt_correction_type multi-scan
_exptl_absorpt_process_details 'SADABS (Bruker, 2014)'
_exptl_crystal_colour red
_exptl_crystal_density_diffrn 1.370
_exptl_crystal_description 'part of a plate'
_exptl_crystal_F_000 6732
_exptl_crystal_size_max 0.233
_exptl_crystal_size_mid 0.149
_exptl_crystal_size_min 0.098
_platon_squeeze_details
;
;
_refine_diff_density_max 2.530
_refine_diff_density_min -0.718
_refine_diff_density_rms 0.103
_refine_ls_extinction_method none
_refine_ls_goodness_of_fit_ref 1.069
_refine_ls_hydrogen_treatment mixed
_refine_ls_matrix_type full
_refine_ls_number_parameters 366
_refine_ls_number_reflns 8643
_refine_ls_number_restraints 8
_refine_ls_restrained_S_all 1.109
_refine_ls_R_factor_all 0.0383
_refine_ls_R_factor_gt 0.0301
_refine_ls_shift/su_max 0.004
_refine_ls_shift/su_mean 0.000
_refine_ls_structure_factor_coef Fsqd
_refine_ls_weighting_details 'w=1/[\s^2^(Fo^2^)+(0.0467P)^2^+46.9820P] where P=(Fo^2^+2Fc^2^)/3'
_refine_ls_weighting_scheme calc
_refine_ls_wR_factor_gt 0.0794
_refine_ls_wR_factor_ref 0.0831
_reflns_Friedel_coverage 0.000
_reflns_number_gt 7370
_reflns_number_total 8643
_reflns_threshold_expression 'I > 2\s(I)'
_cod_data_source_file c6dt03068h2.cif
_cod_data_source_block ax0838
_cod_depositor_comments 'Adding full bibliography for 7040853--7040856.cif.'
_cod_original_cell_volume 16137(2)
_cod_database_code 7040855
_shelx_shelxl_version_number 2014/7
_shelx_space_group_comment
;
The symmetry employed for this shelxl refinement is uniquely defined
by the following loop, which should always be used as a source of
symmetry information in preference to the above space-group names.
They are only intended as comments.
;

loop_
_space_group_symop_operation_xyz
'x, y, z'
'-y, x-y, z'
'-x+y, -x, z'
'x+2/3, y+1/3, z+1/3'
'-y+2/3, x-y+1/3, z+1/3'
'-x+y+2/3, -x+1/3, z+1/3'
'x+1/3, y+2/3, z+2/3'
'-y+1/3, x-y+2/3, z+2/3'
'-x+y+1/3, -x+2/3, z+2/3'
'-x, -y, -z'
'y, -x+y, -z'
'x-y, x, -z'
'-x+2/3, -y+1/3, -z+1/3'
'y+2/3, -x+y+1/3, -z+1/3'
'x-y+2/3, x+1/3, -z+1/3'
'-x+1/3, -y+2/3, -z+2/3'
'y+1/3, -x+y+2/3, -z+2/3'
'x-y+1/3, x+2/3, -z+2/3'

loop_
_atom_site_label
_atom_site_type_symbol
_atom_site_fract_x
_atom_site_fract_y
_atom_site_fract_z
_atom_site_U_iso_or_equiv
_atom_site_adp_type
_atom_site_occupancy
_atom_site_site_symmetry_order
_atom_site_calc_flag
_atom_site_refinement_flags_posn
_atom_site_refinement_flags_adp
C1 C 0.29980(8) 0.43141(9) 0.6786(3) 0.0301(6) Uani 1 1 d . .
C2 C 0.32357(8) 0.41924(9) 0.6335(3) 0.0294(6) Uani 1 1 d . .
C3 C 0.35819(8) 0.42817(8) 0.6884(3) 0.0291(6) Uani 1 1 d . .
C4 C 0.36826(9) 0.45046(9) 0.7908(3) 0.0303(6) Uani 1 1 d . .
H4 H 0.3913 0.4565 0.8297 0.036 Uiso 1 1 calc R U
C5 C 0.34633(9) 0.46420(9) 0.8386(3) 0.0327(6) Uani 1 1 d . .
C6 C 0.31169(9) 0.45372(9) 0.7820(3) 0.0339(7) Uani 1 1 d . .
C7 C 0.38401(9) 0.41430(9) 0.6514(3) 0.0325(6) Uani 1 1 d . .
C8 C 0.39478(12) 0.37386(13) 0.5292(4) 0.0531(10) Uani 1 1 d . .
H8A H 0.4179 0.3944 0.4939 0.080 Uiso 1 1 calc R U
H8B H 0.3816 0.3538 0.4696 0.080 Uiso 1 1 calc R U
H8C H 0.4013 0.3636 0.5987 0.080 Uiso 1 1 calc R U
C9 C 0.36146(14) 0.48938(12) 0.9440(3) 0.0524(10) Uani 1 1 d . .
C11 C 0.25024(10) 0.33762(10) 0.4432(3) 0.0394(7) Uani 1 1 d . .
C12 C 0.21675(11) 0.32575(12) 0.3586(4) 0.0525(10) Uani 1 1 d . .
H12A H 0.2259 0.3382 0.2809 0.079 Uiso 1 1 calc R U
H12B H 0.1993 0.3332 0.3930 0.079 Uiso 1 1 calc R U
H12C H 0.2035 0.2983 0.3478 0.079 Uiso 1 1 calc R U
C13 C 0.27749(13) 0.32564(13) 0.3926(4) 0.0538(10) Uani 1 1 d . .
H13A H 0.2663 0.2982 0.4006 0.081 Uiso 1 1 calc R U
H13B H 0.3014 0.3384 0.4371 0.081 Uiso 1 1 calc R U
H13C H 0.2823 0.3327 0.3078 0.081 Uiso 1 1 calc R U
C14 C 0.23598(13) 0.31738(11) 0.5637(4) 0.0505(9) Uani 1 1 d . .
H14A H 0.2245 0.2901 0.5519 0.076 Uiso 1 1 calc R U
H14B H 0.2171 0.3230 0.5965 0.076 Uiso 1 1 calc R U
H14C H 0.2572 0.3262 0.6196 0.076 Uiso 1 1 calc R U
C15 C 0.29022(11) 0.41660(12) 0.3271(3) 0.0460(9) Uani 1 1 d . .
C16 C 0.32277(12) 0.45579(13) 0.3621(4) 0.0583(11) Uani 1 1 d . .
H16A H 0.3451 0.4539 0.3832 0.087 Uiso 1 1 calc R U
H16B H 0.3152 0.4653 0.4311 0.087 Uiso 1 1 calc R U
H16C H 0.3288 0.4732 0.2944 0.087 Uiso 1 1 calc R U
C17 C 0.25796(13) 0.42078(14) 0.2710(4) 0.0583(11) Uani 1 1 d . .
H17A H 0.2673 0.4365 0.1990 0.087 Uiso 1 1 calc R U
H17B H 0.2491 0.4327 0.3290 0.087 Uiso 1 1 calc R U
H17C H 0.2370 0.3958 0.2494 0.087 Uiso 1 1 calc R U
C18 C 0.30543(13) 0.39994(15) 0.2352(4) 0.0593(11) Uani 1 1 d . .
H18A H 0.2843 0.3774 0.1991 0.089 Uiso 1 1 calc R U
H18B H 0.3225 0.3930 0.2749 0.089 Uiso 1 1 calc R U
H18C H 0.3192 0.4187 0.1727 0.089 Uiso 1 1 calc R U
C19 C 0.21490(12) 0.42780(13) 0.8888(4) 0.0540(10) Uani 1 1 d . .
C20 C 0.21873(19) 0.39485(16) 0.9287(5) 0.0789(16) Uani 1 1 d . .
H20A H 0.2020 0.3825 0.9972 0.118 Uiso 1 1 calc R U
H20B H 0.2449 0.4037 0.9524 0.118 Uiso 1 1 calc R U
H20C H 0.2118 0.3767 0.8628 0.118 Uiso 1 1 calc R U
C21 C 0.2230(2) 0.45271(18) 0.9983(4) 0.0823(17) Uani 1 1 d . .
H21A H 0.2088 0.4371 1.0670 0.123 Uiso 1 1 calc R U
H21B H 0.2152 0.4715 0.9826 0.123 Uiso 1 1 calc R U
H21C H 0.2501 0.4657 1.0161 0.123 Uiso 1 1 calc R U
C22 C 0.17434(15) 0.4142(2) 0.8426(5) 0.093(2) Uani 1 1 d . .
H22A H 0.1685 0.3962 0.7769 0.139 Uiso 1 1 calc R U
H22B H 0.1726 0.4360 0.8136 0.139 Uiso 1 1 calc R U
H22C H 0.1562 0.4019 0.9080 0.139 Uiso 1 1 calc R U
C23 C 0.25202(13) 0.49692(12) 0.7161(4) 0.0577(11) Uani 1 1 d . .
C24 C 0.2498(2) 0.52061(16) 0.8172(6) 0.0911(19) Uani 1 1 d . .
H24A H 0.2674 0.5231 0.8811 0.137 Uiso 1 1 calc R U
H24B H 0.2240 0.5083 0.8489 0.137 Uiso 1 1 calc R U
H24C H 0.2567 0.5457 0.7867 0.137 Uiso 1 1 calc R U
C25 C 0.22189(16) 0.48939(15) 0.6214(6) 0.0818(18) Uani 1 1 d . .
H25A H 0.2257 0.5135 0.5907 0.123 Uiso 1 1 calc R U
H25B H 0.1967 0.4751 0.6576 0.123 Uiso 1 1 calc R U
H25C H 0.2240 0.4748 0.5554 0.123 Uiso 1 1 calc R U
C26 C 0.29033(16) 0.51973(14) 0.6563(6) 0.0751(15) Uani 1 1 d . .
H26A H 0.2928 0.5047 0.5921 0.113 Uiso 1 1 calc R U
H26B H 0.3103 0.5263 0.7157 0.113 Uiso 1 1 calc R U
H26C H 0.2926 0.5429 0.6225 0.113 Uiso 1 1 calc R U
Ir1 Ir 0.24885(2) 0.41442(2) 0.60588(2) 0.03243(5) Uani 1 1 d D .
O1 O 0.31222(6) 0.39700(7) 0.5332(2) 0.0355(5) Uani 1 1 d . .
O2 O 0.28818(7) 0.46528(7) 0.8286(2) 0.0436(6) Uani 1 1 d . .
O3 O 0.41465(7) 0.42542(8) 0.6947(3) 0.0501(7) Uani 1 1 d . .
O4 O 0.37038(7) 0.38816(8) 0.5669(2) 0.0463(6) Uani 1 1 d . .
P1 P 0.27218(2) 0.38956(2) 0.47101(7) 0.03159(17) Uani 1 1 d . .
P2 P 0.24748(3) 0.45033(3) 0.75869(9) 0.0395(2) Uani 1 1 d . .
O5 O 0.39446(8) 0.50154(9) 0.9760(3) 0.0579(8) Uani 1 1 d . .
O6 O 0.34042(10) 0.50001(11) 0.9949(3) 0.0772(9) Uani 1 1 d . U
C10 C 0.3598(2) 0.5318(2) 1.0823(7) 0.119(3) Uani 1 1 d . .
H10A H 0.3414 0.5379 1.1165 0.178 Uiso 1 1 calc R U
H10B H 0.3710 0.5243 1.1466 0.178 Uiso 1 1 calc R U
H10C H 0.3797 0.5540 1.0411 0.178 Uiso 1 1 calc R U
N1 N 0.19227(9) 0.39255(10) 0.5348(3) 0.0454(7) Uani 1 1 d . .
H1A H 0.1934(13) 0.3966(13) 0.458(4) 0.055 Uiso 1 1 d . U
H1B H 0.1818(13) 0.4055(13) 0.558(4) 0.055 Uiso 1 1 d . U
N2 N 0.16652(10) 0.35314(10) 0.5611(3) 0.0508(8) Uani 1 1 d . .
H2A H 0.1423(14) 0.3498(13) 0.578(4) 0.061 Uiso 1 1 d . U
H2B H 0.1755(14) 0.3487(13) 0.632(4) 0.061 Uiso 1 1 d . U
H1C H 0.2327(13) 0.3784(7) 0.685(3) 0.079(16) Uiso 1 1 d D .
H2C H 0.2624(11) 0.4477(7) 0.516(3) 0.050 Uiso 1 1 d D .

loop_
_atom_site_aniso_label
_atom_site_aniso_U_11
_atom_site_aniso_U_22
_atom_site_aniso_U_33
_atom_site_aniso_U_23
_atom_site_aniso_U_13
_atom_site_aniso_U_12
C1 0.0271(14) 0.0285(15) 0.0373(16) -0.0006(12) -0.0061(12) 0.0159(12)
C2 0.0276(14) 0.0284(15) 0.0326(15) 0.0023(12) -0.0020(12) 0.0143(12)
C3 0.0241(14) 0.0261(14) 0.0372(16) 0.0048(12) -0.0008(12) 0.0125(12)
C4 0.0265(14) 0.0298(15) 0.0330(15) 0.0050(12) -0.0040(12) 0.0130(12)
C5 0.0359(16) 0.0327(16) 0.0314(15) -0.0005(12) -0.0073(13) 0.0185(14)
C6 0.0338(16) 0.0325(16) 0.0409(17) -0.0034(13) -0.0038(13) 0.0207(14)
C7 0.0288(15) 0.0338(16) 0.0349(16) 0.0078(13) 0.0027(12) 0.0158(13)
C8 0.051(2) 0.062(3) 0.063(3) -0.011(2) 0.0009(19) 0.041(2)
C9 0.078(3) 0.062(3) 0.0395(19) -0.0102(18) -0.0180(19) 0.052(2)
C11 0.0390(18) 0.0347(17) 0.0456(19) -0.0070(14) -0.0055(15) 0.0192(15)
C12 0.045(2) 0.053(2) 0.055(2) -0.0223(19) -0.0144(18) 0.0209(19)
C13 0.062(3) 0.058(2) 0.056(2) -0.0129(19) 0.0017(19) 0.040(2)
C14 0.061(2) 0.0381(19) 0.053(2) -0.0035(17) 0.0060(19) 0.0250(19)
C15 0.0398(19) 0.052(2) 0.0419(19) 0.0064(16) -0.0018(15) 0.0198(17)
C16 0.050(2) 0.054(2) 0.061(3) 0.014(2) 0.005(2) 0.018(2)
C17 0.064(3) 0.071(3) 0.045(2) 0.012(2) -0.007(2) 0.038(2)
C18 0.053(2) 0.081(3) 0.042(2) 0.007(2) 0.0104(18) 0.031(2)
C19 0.054(2) 0.069(3) 0.050(2) -0.015(2) -0.0003(18) 0.039(2)
C20 0.108(4) 0.072(3) 0.069(3) 0.008(3) 0.033(3) 0.054(3)
C21 0.128(5) 0.102(4) 0.054(3) -0.022(3) -0.014(3) 0.085(4)
C22 0.050(3) 0.151(6) 0.067(3) -0.006(4) 0.013(2) 0.043(3)
C23 0.057(2) 0.045(2) 0.084(3) -0.019(2) -0.026(2) 0.035(2)
C24 0.114(5) 0.063(3) 0.117(5) -0.027(3) -0.016(4) 0.060(4)
C25 0.078(3) 0.059(3) 0.125(5) -0.016(3) -0.047(3) 0.046(3)
C26 0.075(3) 0.044(2) 0.104(4) -0.001(3) -0.014(3) 0.027(2)
Ir1 0.02652(7) 0.03299(8) 0.04138(8) -0.00663(5) -0.00739(5) 0.01758(5)
O1 0.0309(11) 0.0433(13) 0.0379(12) -0.0098(10) -0.0072(9) 0.0228(10)
O2 0.0430(13) 0.0508(15) 0.0507(14) -0.0212(12) -0.0181(11) 0.0338(12)
O3 0.0334(13) 0.0668(18) 0.0600(16) -0.0148(14) -0.0126(12) 0.0325(13)
O4 0.0372(13) 0.0524(15) 0.0587(16) -0.0177(12) -0.0080(12) 0.0294(12)
P1 0.0262(4) 0.0349(4) 0.0339(4) -0.0042(3) -0.0054(3) 0.0155(3)
P2 0.0361(4) 0.0407(5) 0.0520(5) -0.0139(4) -0.0115(4) 0.0269(4)
O5 0.0527(17) 0.072(2) 0.0567(17) -0.0248(15) -0.0227(14) 0.0372(16)
O6 0.0673(15) 0.0975(18) 0.0761(16) -0.0418(14) -0.0178(12) 0.0481(13)
C10 0.111(6) 0.132(6) 0.112(5) -0.068(5) -0.036(4) 0.059(5)
N1 0.0344(16) 0.0497(19) 0.0568(19) -0.0079(16) -0.0095(14) 0.0245(15)
N2 0.0331(16) 0.053(2) 0.061(2) -0.0071(16) -0.0081(15) 0.0182(15)

loop_
_atom_type_symbol
_atom_type_description
_atom_type_scat_dispersion_real
_atom_type_scat_dispersion_imag
_atom_type_scat_source
C C 0.0033 0.0016 'International Tables Vol C Tables 4.2.6.8 and 6.1.1.4'
H H 0.0000 0.0000 'International Tables Vol C Tables 4.2.6.8 and 6.1.1.4'
O O 0.0106 0.0060 'International Tables Vol C Tables 4.2.6.8 and 6.1.1.4'
P P 0.1023 0.0942 'International Tables Vol C Tables 4.2.6.8 and 6.1.1.4'
N N 0.0061 0.0033 'International Tables Vol C Tables 4.2.6.8 and 6.1.1.4'
Ir Ir -1.4442 7.9887 'International Tables Vol C Tables 4.2.6.8 and 6.1.1.4'

loop_
_geom_angle_atom_site_label_1
_geom_angle_atom_site_label_2
_geom_angle_atom_site_label_3
_geom_angle
C2 C1 C6 117.1(3)
C2 C1 Ir1 121.3(2)
C6 C1 Ir1 121.4(2)
O1 C2 C1 118.0(3)
O1 C2 C3 119.3(3)
C1 C2 C3 122.7(3)
C4 C3 C2 117.2(3)
C4 C3 C7 116.4(3)
C2 C3 C7 126.3(3)
C5 C4 C3 123.0(3)
C5 C4 H4 118.5
C3 C4 H4 118.5
C4 C5 C6 117.5(3)
C4 C5 C9 117.3(3)
C6 C5 C9 125.1(3)
O2 C6 C1 117.6(3)
O2 C6 C5 119.8(3)
C1 C6 C5 122.5(3)
O3 C7 O4 122.2(3)
O3 C7 C3 123.3(3)
O4 C7 C3 114.5(3)
O4 C8 H8A 109.5
O4 C8 H8B 109.5
H8A C8 H8B 109.5
O4 C8 H8C 109.5
H8A C8 H8C 109.5
H8B C8 H8C 109.5
O5 C9 O6 121.4(4)
O5 C9 C5 120.2(4)
O6 C9 C5 118.2(4)
C12 C11 C13 110.5(3)
C12 C11 C14 109.4(3)
C13 C11 C14 107.0(3)
C12 C11 P1 107.9(3)
C13 C11 P1 114.3(3)
C14 C11 P1 107.7(2)
C11 C12 H12A 109.5
C11 C12 H12B 109.5
H12A C12 H12B 109.5
C11 C12 H12C 109.5
H12A C12 H12C 109.5
H12B C12 H12C 109.5
C11 C13 H13A 109.5
C11 C13 H13B 109.5
H13A C13 H13B 109.5
C11 C13 H13C 109.5
H13A C13 H13C 109.5
H13B C13 H13C 109.5
C11 C14 H14A 109.5
C11 C14 H14B 109.5
H14A C14 H14B 109.5
C11 C14 H14C 109.5
H14A C14 H14C 109.5
H14B C14 H14C 109.5
C18 C15 C16 107.6(3)
C18 C15 C17 109.7(3)
C16 C15 C17 109.3(4)
C18 C15 P1 116.1(3)
C16 C15 P1 106.1(3)
C17 C15 P1 107.8(3)
C15 C16 H16A 109.5
C15 C16 H16B 109.5
H16A C16 H16B 109.5
C15 C16 H16C 109.5
H16A C16 H16C 109.5
H16B C16 H16C 109.5
C15 C17 H17A 109.5
C15 C17 H17B 109.5
H17A C17 H17B 109.5
C15 C17 H17C 109.5
H17A C17 H17C 109.5
H17B C17 H17C 109.5
C15 C18 H18A 109.5
C15 C18 H18B 109.5
H18A C18 H18B 109.5
C15 C18 H18C 109.5
H18A C18 H18C 109.5
H18B C18 H18C 109.5
C20 C19 C21 106.1(4)
C20 C19 C22 110.5(5)
C21 C19 C22 110.1(4)
C20 C19 P2 107.7(3)
C21 C19 P2 115.6(4)
C22 C19 P2 106.8(3)
C19 C20 H20A 109.5
C19 C20 H20B 109.5
H20A C20 H20B 109.5
C19 C20 H20C 109.5
H20A C20 H20C 109.5
H20B C20 H20C 109.5
C19 C21 H21A 109.5
C19 C21 H21B 109.5
H21A C21 H21B 109.5
C19 C21 H21C 109.5
H21A C21 H21C 109.5
H21B C21 H21C 109.5
C19 C22 H22A 109.5
C19 C22 H22B 109.5
H22A C22 H22B 109.5
C19 C22 H22C 109.5
H22A C22 H22C 109.5
H22B C22 H22C 109.5
C24 C23 C26 107.8(4)
C24 C23 C25 110.1(4)
C26 C23 C25 107.3(5)
C24 C23 P2 116.8(4)
C26 C23 P2 106.4(3)
C25 C23 P2 108.0(3)
C23 C24 H24A 109.5
C23 C24 H24B 109.5
H24A C24 H24B 109.5
C23 C24 H24C 109.5
H24A C24 H24C 109.5
H24B C24 H24C 109.5
C23 C25 H25A 109.5
C23 C25 H25B 109.5
H25A C25 H25B 109.5
C23 C25 H25C 109.5
H25A C25 H25C 109.5
H25B C25 H25C 109.5
C23 C26 H26A 109.5
C23 C26 H26B 109.5
H26A C26 H26B 109.5
C23 C26 H26C 109.5
H26A C26 H26C 109.5
H26B C26 H26C 109.5
C1 Ir1 N1 176.03(13)
C1 Ir1 P2 80.15(9)
N1 Ir1 P2 100.12(10)
C1 Ir1 P1 80.11(9)
N1 Ir1 P1 99.92(10)
P2 Ir1 P1 159.64(3)
C1 Ir1 H1C 88.5(18)
N1 Ir1 H1C 87.6(19)
P2 Ir1 H1C 92.9(18)
P1 Ir1 H1C 91.5(18)
C1 Ir1 H2C 95.9(15)
N1 Ir1 H2C 88.1(15)
P2 Ir1 H2C 91.8(14)
P1 Ir1 H2C 85.4(15)
H1C Ir1 H2C 174(2)
C2 O1 P1 116.06(19)
C6 O2 P2 116.3(2)
C7 O4 C8 115.9(3)
O1 P1 C11 98.42(14)
O1 P1 C15 100.88(15)
C11 P1 C15 110.47(17)
O1 P1 Ir1 103.69(9)
C11 P1 Ir1 123.10(12)
C15 P1 Ir1 115.58(13)
O2 P2 C19 98.78(17)
O2 P2 C23 99.98(16)
C19 P2 C23 112.3(2)
O2 P2 Ir1 104.39(9)
C19 P2 Ir1 120.44(14)
C23 P2 Ir1 116.32(16)
C9 O6 C10 115.6(4)
O6 C10 H10A 109.5
O6 C10 H10B 109.5
H10A C10 H10B 109.5
O6 C10 H10C 109.5
H10A C10 H10C 109.5
H10B C10 H10C 109.5
N2 N1 Ir1 114.6(2)
N2 N1 H1A 111(3)
Ir1 N1 H1A 110(3)
N2 N1 H1B 108(3)
Ir1 N1 H1B 113(3)
H1A N1 H1B 100(4)
N1 N2 H2A 109(3)
N1 N2 H2B 105(3)
H2A N2 H2B 107(4)

loop_
_geom_bond_atom_site_label_1
_geom_bond_atom_site_label_2
_geom_bond_distance
C1 C2 1.388(4)
C1 C6 1.398(4)
C1 Ir1 2.008(3)
C2 O1 1.369(4)
C2 C3 1.412(4)
C3 C4 1.389(4)
C3 C7 1.485(4)
C4 C5 1.381(5)
C4 H4 0.9500
C5 C6 1.407(4)
C5 C9 1.479(5)
C6 O2 1.368(4)
C7 O3 1.199(4)
C7 O4 1.321(4)
C8 O4 1.447(4)
C8 H8A 0.9800
C8 H8B 0.9800
C8 H8C 0.9800
C9 O5 1.234(5)
C9 O6 1.275(5)
C11 C12 1.528(5)
C11 C13 1.531(5)
C11 C14 1.533(5)
C11 P1 1.871(4)
C12 H12A 0.9800
C12 H12B 0.9800
C12 H12C 0.9800
C13 H13A 0.9800
C13 H13B 0.9800
C13 H13C 0.9800
C14 H14A 0.9800
C14 H14B 0.9800
C14 H14C 0.9800
C15 C18 1.524(6)
C15 C16 1.535(6)
C15 C17 1.544(5)
C15 P1 1.878(4)
C16 H16A 0.9800
C16 H16B 0.9800
C16 H16C 0.9800
C17 H17A 0.9800
C17 H17B 0.9800
C17 H17C 0.9800
C18 H18A 0.9800
C18 H18B 0.9800
C18 H18C 0.9800
C19 C20 1.499(7)
C19 C21 1.517(6)
C19 C22 1.549(7)
C19 P2 1.871(5)
C20 H20A 0.9800
C20 H20B 0.9800
C20 H20C 0.9800
C21 H21A 0.9800
C21 H21B 0.9800
C21 H21C 0.9800
C22 H22A 0.9800
C22 H22B 0.9800
C22 H22C 0.9800
C23 C24 1.518(7)
C23 C26 1.518(7)
C23 C25 1.533(6)
C23 P2 1.879(4)
C24 H24A 0.9800
C24 H24B 0.9800
C24 H24C 0.9800
C25 H25A 0.9800
C25 H25B 0.9800
C25 H25C 0.9800
C26 H26A 0.9800
C26 H26B 0.9800
C26 H26C 0.9800
Ir1 N1 2.169(3)
Ir1 P2 2.2683(9)
Ir1 P1 2.2749(9)
Ir1 H1C 1.550(2)
Ir1 H2C 1.549(2)
O1 P1 1.659(2)
O2 P2 1.652(2)
O6 C10 1.495(7)
C10 H10A 0.9800
C10 H10B 0.9800
C10 H10C 0.9800
N1 N2 1.447(5)
N1 H1A 0.87(5)
N1 H1B 0.87(5)
N2 H2A 0.95(5)
N2 H2B 0.93(5)

loop_
_geom_torsion_atom_site_label_1
_geom_torsion_atom_site_label_2
_geom_torsion_atom_site_label_3
_geom_torsion_atom_site_label_4
_geom_torsion
C6 C1 C2 O1 179.3(3)
Ir1 C1 C2 O1 3.8(4)
C6 C1 C2 C3 0.7(5)
Ir1 C1 C2 C3 -174.7(2)
O1 C2 C3 C4 -179.3(3)
C1 C2 C3 C4 -0.8(5)
O1 C2 C3 C7 -2.9(5)
C1 C2 C3 C7 175.6(3)
C2 C3 C4 C5 -0.8(5)
C7 C3 C4 C5 -177.5(3)
C3 C4 C5 C6 2.3(5)
C3 C4 C5 C9 -176.6(3)
C2 C1 C6 O2 -178.8(3)
Ir1 C1 C6 O2 -3.3(4)
C2 C1 C6 C5 0.8(5)
Ir1 C1 C6 C5 176.3(2)
C4 C5 C6 O2 177.3(3)
C9 C5 C6 O2 -3.9(5)
C4 C5 C6 C1 -2.3(5)
C9 C5 C6 C1 176.5(3)
C4 C3 C7 O3 -10.5(5)
C2 C3 C7 O3 173.2(3)
C4 C3 C7 O4 168.9(3)
C2 C3 C7 O4 -7.5(5)
C4 C5 C9 O5 9.9(6)
C6 C5 C9 O5 -168.9(4)
C4 C5 C9 O6 -174.7(4)
C6 C5 C9 O6 6.5(6)
C1 C2 O1 P1 4.1(4)
C3 C2 O1 P1 -177.3(2)
C1 C6 O2 P2 1.7(4)
C5 C6 O2 P2 -177.9(3)
O3 C7 O4 C8 -0.3(5)
C3 C7 O4 C8 -179.6(3)
C2 O1 P1 C11 -135.7(2)
C2 O1 P1 C15 111.5(2)
C2 O1 P1 Ir1 -8.5(2)
C12 C11 P1 O1 -166.7(3)
C13 C11 P1 O1 -43.3(3)
C14 C11 P1 O1 75.3(3)
C12 C11 P1 C15 -61.7(3)
C13 C11 P1 C15 61.7(3)
C14 C11 P1 C15 -179.7(3)
C12 C11 P1 Ir1 80.9(3)
C13 C11 P1 Ir1 -155.8(2)
C14 C11 P1 Ir1 -37.1(3)
C18 C15 P1 O1 69.8(3)
C16 C15 P1 O1 -49.7(3)
C17 C15 P1 O1 -166.7(3)
C18 C15 P1 C11 -33.6(3)
C16 C15 P1 C11 -153.1(3)
C17 C15 P1 C11 90.0(3)
C18 C15 P1 Ir1 -179.2(3)
C16 C15 P1 Ir1 61.4(3)
C17 C15 P1 Ir1 -55.6(3)
C6 O2 P2 C19 124.9(3)
C6 O2 P2 C23 -120.4(3)
C6 O2 P2 Ir1 0.3(3)
C20 C19 P2 O2 -65.4(4)
C21 C19 P2 O2 53.1(4)
C22 C19 P2 O2 175.9(4)
C20 C19 P2 C23 -170.0(3)
C21 C19 P2 C23 -51.6(4)
C22 C19 P2 C23 71.2(4)
C20 C19 P2 Ir1 47.1(4)
C21 C19 P2 Ir1 165.6(3)
C22 C19 P2 Ir1 -71.6(4)
C24 C23 P2 O2 -70.3(4)
C26 C23 P2 O2 50.1(3)
C25 C23 P2 O2 165.0(4)
C24 C23 P2 C19 33.5(4)
C26 C23 P2 C19 154.0(3)
C25 C23 P2 C19 -91.1(4)
C24 C23 P2 Ir1 178.0(4)
C26 C23 P2 Ir1 -61.5(3)
C25 C23 P2 Ir1 53.4(4)
O5 C9 O6 C10 8.4(7)
C5 C9 O6 C10 -166.9(5)

loop_
_platon_squeeze_void_nr
_platon_squeeze_void_average_x
_platon_squeeze_void_average_y
_platon_squeeze_void_average_z
_platon_squeeze_void_volume
_platon_squeeze_void_count_electrons
_platon_squeeze_void_content
1 0.000 0.000 -0.010 896 75 ' '
2 0.333 0.667 1.094 897 75 ' '
3 0.667 0.333 0.761 898 75 ' '
